data_4122236
loop_
_publ_author_name
'Wang, Mei-Xiang'
'Yang, Hai-Bo'

_publ_section_title
;
 A General and High Yielding Fragment Coupling Synthesis of
 Heteroatom-Bridged Calixarenes and the Unprecedented Examples of
 Calixarene Cavity Fine-Tuned by Bridging Heteroatoms
;
_journal_issue 47
_journal_name_full 'Journal of the American Chemical Society'
_journal_page_first 15412
_journal_paper_doi 10.1021/ja0465092
_journal_volume 126
_journal_year 2004
_chemical_formula_sum 'C18 H10 Cl2 N8 O2'
_chemical_formula_weight 441.24
_chemical_name_systematic
; 

 ? 

;
_space_group_IT_number 15
_symmetry_space_group_name_Hall '-C 2yc'
_symmetry_space_group_name_H-M 'C 1 2/c 1'
_atom_sites_solution_hydrogens geom
_atom_sites_solution_primary direct
_atom_sites_solution_secondary difmap
_audit_creation_method SHELXL-97
_cell_angle_alpha 90.00
_cell_angle_beta 95.009(2)
_cell_angle_gamma 90.00
_cell_formula_units_Z 8
_cell_length_a 21.2008(9)
_cell_length_b 8.2713(3)
_cell_length_c 21.3391(10)
_cell_measurement_temperature 293(2)
_cell_volume 3727.7(3)
_computing_structure_refinement 'SHELXL-97 (Sheldrick, 1997)'
_computing_structure_solution 'SHELXS-97 (Sheldrick, 1990)'
_diffrn_ambient_temperature 293(2)
_diffrn_measured_fraction_theta_full 0.995
_diffrn_measured_fraction_theta_max 0.995
_diffrn_radiation_monochromator graphite
_diffrn_radiation_source 'fine-focus sealed tube'
_diffrn_radiation_type MoK\a
_diffrn_radiation_wavelength 0.71073
_diffrn_reflns_av_R_equivalents 0.0209
_diffrn_reflns_av_sigmaI/netI 0.0308
_diffrn_reflns_limit_h_max 27
_diffrn_reflns_limit_h_min -27
_diffrn_reflns_limit_k_max 10
_diffrn_reflns_limit_k_min -10
_diffrn_reflns_limit_l_max 27
_diffrn_reflns_limit_l_min -27
_diffrn_reflns_number 7307
_diffrn_reflns_theta_full 27.41
_diffrn_reflns_theta_max 27.41
_diffrn_reflns_theta_min 2.60
_exptl_absorpt_coefficient_mu 0.384
_exptl_absorpt_correction_T_max 0.9375
_exptl_absorpt_correction_T_min 0.8677
_exptl_crystal_density_diffrn 1.572
_exptl_crystal_density_method 'not measured'
_exptl_crystal_F_000 1792
_exptl_crystal_size_max 0.38
_exptl_crystal_size_mid 0.26
_exptl_crystal_size_min 0.17
_refine_diff_density_max 0.505
_refine_diff_density_min -0.555
_refine_diff_density_rms 0.047
_refine_ls_extinction_coef 0.0041(4)
_refine_ls_extinction_expression Fc^*^=kFc[1+0.001xFc^2^\l^3^/sin(2\q)]^-1/4^
_refine_ls_extinction_method SHELXL
_refine_ls_goodness_of_fit_ref 1.016
_refine_ls_hydrogen_treatment mixed
_refine_ls_matrix_type full
_refine_ls_number_parameters 272
_refine_ls_number_reflns 4217
_refine_ls_number_restraints 0
_refine_ls_restrained_S_all 1.016
_refine_ls_R_factor_all 0.0740
_refine_ls_R_factor_gt 0.0465
_refine_ls_shift/su_max 0.000
_refine_ls_shift/su_mean 0.000
_refine_ls_structure_factor_coef Fsqd
_refine_ls_weighting_details 'calc w=1/[\s^2^(Fo^2^)+(0.0635P)^2^+2.4821P] where P=(Fo^2^+2Fc^2^)/3'
_refine_ls_weighting_scheme calc
_refine_ls_wR_factor_gt 0.1173
_refine_ls_wR_factor_ref 0.1313
_reflns_number_gt 2860
_reflns_number_total 4217
_reflns_threshold_expression >2sigma(I)
_cod_data_source_file ja0465092si20040613_051039.cif
_cod_data_source_block sx53
_cod_depositor_comments
;
The following automatic conversions were performed:
'_atom_site_symetry_multiplicity' tag replaced with
'_atom_site_symmetry_multiplicity'.

Automatic conversion script
Id: cif_correct_tags 1440 2010-10-19 06:21:57Z saulius 
;
_cod_database_code 4122236

loop_
_symmetry_equiv_pos_as_xyz
'x, y, z'
'-x, y, -z+1/2'
'x+1/2, y+1/2, z'
'-x+1/2, y+1/2, -z+1/2'
'-x, -y, -z'
'x, -y, z-1/2'
'-x+1/2, -y+1/2, -z'
'x+1/2, -y+1/2, z-1/2'

loop_
_atom_site_label
_atom_site_type_symbol
_atom_site_fract_x
_atom_site_fract_y
_atom_site_fract_z
_atom_site_U_iso_or_equiv
_atom_site_adp_type
_atom_site_occupancy
_atom_site_symmetry_multiplicity
_atom_site_calc_flag
_atom_site_refinement_flags
Cl1 Cl 0.09405(4) 0.20369(12) 0.00304(3) 0.0862(3) Uani 1 1 d .
Cl2 Cl 0.47098(3) 0.31920(17) -0.40955(4) 0.1188(5) Uani 1 1 d .
N1 N 0.42118(8) 0.5523(3) -0.21287(7) 0.0489(5) Uani 1 1 d .
H1A H 0.4618 0.5470 -0.2077 0.059 Uiso 1 1 calc R
N2 N 0.26839(8) 0.5433(3) -0.05141(8) 0.0521(5) Uani 1 1 d .
H2A H 0.2723 0.5546 -0.0112 0.062 Uiso 1 1 calc R
N11 N 0.19654(8) 0.4650(2) -0.13459(8) 0.0467(4) Uani 1 1 d .
N12 N 0.10958(9) 0.3012(3) -0.10895(9) 0.0589(5) Uani 1 1 d .
N13 N 0.18546(9) 0.3878(3) -0.02799(9) 0.0579(5) Uani 1 1 d .
N21 N 0.33428(7) 0.5023(2) -0.28560(7) 0.0422(4) Uani 1 1 d .
N22 N 0.35746(8) 0.3828(3) -0.38297(8) 0.0583(6) Uani 1 1 d .
N23 N 0.44107(8) 0.4482(3) -0.30661(8) 0.0566(6) Uani 1 1 d .
O1 O 0.25926(7) 0.4431(2) -0.36679(7) 0.0603(5) Uani 1 1 d .
O2 O 0.11570(8) 0.3816(2) -0.20637(8) 0.0644(5) Uani 1 1 d .
C11 C 0.14329(10) 0.3848(3) -0.14768(10) 0.0499(5) Uani 1 1 d .
C12 C 0.13471(12) 0.3103(3) -0.05060(11) 0.0572(6) Uani 1 1 d .
C13 C 0.21582(10) 0.4639(3) -0.07318(10) 0.0464(5) Uani 1 1 d .
C21 C 0.31955(9) 0.4435(3) -0.34246(10) 0.0461(5) Uani 1 1 d .
C22 C 0.41721(10) 0.3924(4) -0.36058(11) 0.0615(7) Uani 1 1 d .
C23 C 0.39692(9) 0.5000(3) -0.26908(9) 0.0441(5) Uani 1 1 d .
C31 C 0.39315(9) 0.6150(3) -0.15982(9) 0.0412(5) Uani 1 1 d .
C32 C 0.42992(11) 0.7267(3) -0.12453(10) 0.0516(6) Uani 1 1 d .
H32A H 0.4677 0.7637 -0.1385 0.062 Uiso 1 1 calc R
C33 C 0.41005(12) 0.7822(3) -0.06876(11) 0.0572(6) Uani 1 1 d .
H33A H 0.4340 0.8590 -0.0455 0.069 Uiso 1 1 calc R
C34 C 0.35507(11) 0.7248(3) -0.04725(10) 0.0522(6) Uani 1 1 d .
H34A H 0.3422 0.7618 -0.0092 0.063 Uiso 1 1 calc R
C35 C 0.31891(9) 0.6123(3) -0.08206(9) 0.0419(5) Uani 1 1 d .
C36 C 0.33633(9) 0.5593(3) -0.13986(9) 0.0417(5) Uani 1 1 d .
H36A H 0.3107 0.4885 -0.1645 0.050 Uiso 1 1 calc R
C41 C 0.21047(9) 0.5003(3) -0.33241(9) 0.0445(5) Uani 1 1 d .
C42 C 0.17593(11) 0.6258(3) -0.35890(11) 0.0541(6) Uani 1 1 d .
H42A H 0.1884 0.6782 -0.3943 0.065 Uiso 1 1 calc R
C43 C 0.12202(12) 0.6733(3) -0.33202(13) 0.0607(7) Uani 1 1 d .
H43A H 0.0977 0.7579 -0.3497 0.073 Uiso 1 1 calc R
C44 C 0.10388(10) 0.5965(3) -0.27917(12) 0.0549(6) Uani 1 1 d .
H44A H 0.0677 0.6285 -0.2608 0.066 Uiso 1 1 calc R
C45 C 0.14065(10) 0.4717(3) -0.25427(10) 0.0471(5) Uani 1 1 d .
C46 C 0.19447(10) 0.4191(3) -0.27989(10) 0.0476(5) Uani 1 1 d .
H46A H 0.2186 0.3336 -0.2626 0.057 Uiso 1 1 calc R

loop_
_atom_site_aniso_label
_atom_site_aniso_U_11
_atom_site_aniso_U_22
_atom_site_aniso_U_33
_atom_site_aniso_U_23
_atom_site_aniso_U_13
_atom_site_aniso_U_12
Cl1 0.0718(4) 0.1329(7) 0.0561(4) 0.0172(4) 0.0175(3) -0.0337(5)
Cl2 0.0455(4) 0.2514(13) 0.0596(4) -0.0541(6) 0.0055(3) 0.0341(5)
N1 0.0271(8) 0.0878(14) 0.0315(8) 0.0001(9) 0.0009(7) -0.0053(9)
N2 0.0446(10) 0.0789(14) 0.0336(9) -0.0069(9) 0.0085(8) -0.0066(10)
N11 0.0392(9) 0.0614(12) 0.0401(9) -0.0003(8) 0.0073(7) -0.0017(9)
N12 0.0499(11) 0.0810(15) 0.0469(11) 0.0029(10) 0.0097(9) -0.0148(11)
N13 0.0478(11) 0.0862(15) 0.0411(10) 0.0003(10) 0.0127(8) -0.0073(11)
N21 0.0283(8) 0.0638(11) 0.0342(8) -0.0022(8) 0.0003(6) -0.0006(8)
N22 0.0344(9) 0.1020(17) 0.0384(10) -0.0153(10) 0.0031(7) 0.0026(10)
N23 0.0285(8) 0.1078(17) 0.0336(9) -0.0022(10) 0.0035(7) 0.0033(10)
O1 0.0285(7) 0.1110(15) 0.0403(8) -0.0184(9) -0.0029(6) 0.0032(8)
O2 0.0494(9) 0.0984(14) 0.0447(9) 0.0073(9) 0.0007(7) -0.0239(9)
C11 0.0385(11) 0.0683(15) 0.0432(12) 0.0001(11) 0.0062(9) -0.0020(11)
C12 0.0499(13) 0.0779(17) 0.0461(12) 0.0035(12) 0.0173(10) -0.0058(13)
C13 0.0388(10) 0.0628(14) 0.0390(11) -0.0048(10) 0.0109(8) 0.0029(10)
C21 0.0310(9) 0.0705(15) 0.0365(10) -0.0034(10) 0.0011(8) -0.0014(10)
C22 0.0363(11) 0.110(2) 0.0388(12) -0.0086(13) 0.0072(9) 0.0100(13)
C23 0.0296(9) 0.0694(14) 0.0334(10) 0.0041(10) 0.0045(7) -0.0038(10)
C31 0.0324(9) 0.0607(13) 0.0298(9) 0.0056(9) -0.0014(7) -0.0023(9)
C32 0.0417(11) 0.0696(15) 0.0423(11) 0.0056(11) -0.0037(9) -0.0135(11)
C33 0.0538(13) 0.0667(16) 0.0489(13) -0.0083(12) -0.0079(11) -0.0156(12)
C34 0.0523(13) 0.0655(15) 0.0378(11) -0.0104(10) -0.0018(9) 0.0017(12)
C35 0.0352(10) 0.0542(13) 0.0360(10) -0.0004(9) 0.0011(8) 0.0018(9)
C36 0.0350(10) 0.0564(13) 0.0334(10) -0.0011(9) 0.0002(8) -0.0032(9)
C41 0.0272(9) 0.0685(15) 0.0366(10) -0.0084(10) -0.0032(8) -0.0018(9)
C42 0.0431(12) 0.0718(16) 0.0462(12) 0.0079(11) -0.0028(9) -0.0030(12)
C43 0.0498(13) 0.0645(16) 0.0668(16) 0.0059(13) -0.0010(12) 0.0129(12)
C44 0.0367(11) 0.0716(16) 0.0564(14) -0.0095(12) 0.0045(10) 0.0057(11)
C45 0.0357(10) 0.0672(15) 0.0377(11) -0.0024(10) 0.0002(8) -0.0092(10)
C46 0.0335(10) 0.0648(14) 0.0429(11) 0.0008(10) -0.0056(8) 0.0026(10)

loop_
_atom_type_symbol
_atom_type_description
_atom_type_scat_dispersion_real
_atom_type_scat_dispersion_imag
_atom_type_scat_source
C C 0.0033 0.0016 'International Tables Vol C Tables 4.2.6.8 and 6.1.1.4'
H H 0.0000 0.0000 'International Tables Vol C Tables 4.2.6.8 and 6.1.1.4'
N N 0.0061 0.0033 'International Tables Vol C Tables 4.2.6.8 and 6.1.1.4'
O O 0.0106 0.0060 'International Tables Vol C Tables 4.2.6.8 and 6.1.1.4'
Cl Cl 0.1484 0.1585 'International Tables Vol C Tables 4.2.6.8 and 6.1.1.4'

loop_
_geom_angle_atom_site_label_1
_geom_angle_atom_site_label_2
_geom_angle_atom_site_label_3
_geom_angle
C23 N1 C31 132.73(17)
C23 N1 H1A 113.6
C31 N1 H1A 113.6
C13 N2 C35 132.36(18)
C13 N2 H2A 113.8
C35 N2 H2A 113.8
C11 N11 C13 112.76(19)
C12 N12 C11 111.3(2)
C12 N13 C13 113.0(2)
C21 N21 C23 112.66(17)
C22 N22 C21 110.99(19)
C22 N23 C23 113.60(18)
C21 O1 C41 121.33(16)
C11 O2 C45 120.64(17)
N11 C11 N12 128.7(2)
N11 C11 O2 120.4(2)
N12 C11 O2 110.88(19)
N13 C12 N12 129.1(2)
N13 C12 Cl1 116.51(19)
N12 C12 Cl1 114.39(19)
N11 C13 N2 120.63(19)
N11 C13 N13 125.1(2)
N2 C13 N13 114.30(19)
N21 C21 N22 129.02(19)
N21 C21 O1 119.98(18)
N22 C21 O1 110.99(18)
N23 C22 N22 129.0(2)
N23 C22 Cl2 115.78(17)
N22 C22 Cl2 115.17(18)
N1 C23 N21 121.70(18)
N1 C23 N23 113.71(17)
N21 C23 N23 124.59(19)
C32 C31 C36 120.99(19)
C32 C31 N1 114.89(18)
C36 C31 N1 123.81(19)
C33 C32 C31 119.5(2)
C33 C32 H32A 120.3
C31 C32 H32A 120.3
C34 C33 C32 120.4(2)
C34 C33 H33A 119.8
C32 C33 H33A 119.8
C33 C34 C35 120.0(2)
C33 C34 H34A 120.0
C35 C34 H34A 120.0
C34 C35 C36 120.8(2)
C34 C35 N2 115.37(19)
C36 C35 N2 123.4(2)
C35 C36 C31 118.14(19)
C35 C36 H36A 120.9
C31 C36 H36A 120.9
C42 C41 C46 123.2(2)
C42 C41 O1 115.7(2)
C46 C41 O1 120.5(2)
C41 C42 C43 118.6(2)
C41 C42 H42A 120.7
C43 C42 H42A 120.7
C44 C43 C42 120.6(2)
C44 C43 H43A 119.7
C42 C43 H43A 119.7
C45 C44 C43 118.3(2)
C45 C44 H44A 120.9
C43 C44 H44A 120.9
C44 C45 C46 123.1(2)
C44 C45 O2 116.32(19)
C46 C45 O2 119.9(2)
C41 C46 C45 116.2(2)
C41 C46 H46A 121.9
C45 C46 H46A 121.9

loop_
_geom_bond_atom_site_label_1
_geom_bond_atom_site_label_2
_geom_bond_distance
Cl1 C12 1.733(2)
Cl2 C22 1.722(2)
N1 C23 1.335(3)
N1 C31 1.422(3)
N1 H1A 0.8600
N2 C13 1.341(3)
N2 C35 1.423(3)
N2 H2A 0.8600
N11 C11 1.318(3)
N11 C13 1.338(3)
N12 C12 1.313(3)
N12 C11 1.333(3)
N13 C12 1.308(3)
N13 C13 1.360(3)
N21 C21 1.319(3)
N21 C23 1.344(2)
N22 C22 1.317(3)
N22 C21 1.329(3)
N23 C22 1.301(3)
N23 C23 1.354(3)
O1 C21 1.337(2)
O1 C41 1.402(2)
O2 C11 1.335(3)
O2 C45 1.405(3)
C31 C32 1.388(3)
C31 C36 1.391(3)
C32 C33 1.375(3)
C32 H32A 0.9300
C33 C34 1.374(3)
C33 H33A 0.9300
C34 C35 1.380(3)
C34 H34A 0.9300
C35 C36 1.389(3)
C36 H36A 0.9300
C41 C42 1.364(3)
C41 C46 1.374(3)
C42 C43 1.380(3)
C42 H42A 0.9300
C43 C44 1.378(4)
C43 H43A 0.9300
C44 C45 1.372(3)
C44 H44A 0.9300
C45 C46 1.378(3)
C46 H46A 0.9300
